data_7207055
loop_
_publ_author_name
'Kan, Wei-Qiu'
'Ma, Jian-Fang'
'Liu, Bo'
'Yang, Jin'

_publ_section_title
;
 A series of coordination polymers based on
 5,5&#x2032;-(ethane-1,2-diyl)-bis(oxy)diisophthalic acid and structurally
 related N-donor ligands: syntheses, structures and properties
;
_journal_issue 1
_journal_name_full CrystEngComm
_journal_page_first 286
_journal_paper_doi 10.1039/c1ce05877k
_journal_volume 14
_journal_year 2012
_chemical_formula_moiety 'C29 H36 N4 Ni2 O15, 2(H2 O)'
_chemical_formula_sum 'C29 H40 N4 Ni2 O17'
_chemical_formula_weight 834.07
_chemical_name_systematic
;
?
;
_space_group_IT_number 12
_symmetry_cell_setting monoclinic
_symmetry_space_group_name_Hall '-C 2y'
_symmetry_space_group_name_H-M 'C 1 2/m 1'
_atom_sites_solution_hydrogens geom
_atom_sites_solution_primary direct
_atom_sites_solution_secondary difmap
_audit_creation_method SHELXL-97
_cell_angle_alpha 90.00
_cell_angle_beta 112.540(4)
_cell_angle_gamma 90.00
_cell_formula_units_Z 4
_cell_length_a 13.2776(4)
_cell_length_b 22.1202(6)
_cell_length_c 14.2690(4)
_cell_measurement_reflns_used 4199
_cell_measurement_temperature 293(2)
_cell_measurement_theta_max 25.2956
_cell_measurement_theta_min 3.0743
_cell_volume 3870.7(2)
_computing_cell_refinement CrysAlis
_computing_data_collection 'CrysAlis (Oxford Diffraction, 2006)'
_computing_data_reduction CrysAlis
_computing_structure_refinement 'SHELXL-97 (Sheldrick, 1997)'
_computing_structure_solution 'SHELXL-97 (Sheldrick, 1997)'
_diffrn_ambient_temperature 293(2)
_diffrn_detector_area_resol_mean 10.0
_diffrn_measured_fraction_theta_full 0.970
_diffrn_measured_fraction_theta_max 0.970
_diffrn_measurement_device_type 'Oxford Diffraction Gemini R Ultra'
_diffrn_measurement_method '\w scan'
_diffrn_radiation_monochromator graphite
_diffrn_radiation_source 'fine-focus sealed tube'
_diffrn_radiation_type MoK\a
_diffrn_radiation_wavelength 0.71073
_diffrn_reflns_av_R_equivalents 0.0213
_diffrn_reflns_av_sigmaI/netI 0.0423
_diffrn_reflns_limit_h_max 15
_diffrn_reflns_limit_h_min -15
_diffrn_reflns_limit_k_max 22
_diffrn_reflns_limit_k_min -26
_diffrn_reflns_limit_l_max 13
_diffrn_reflns_limit_l_min -17
_diffrn_reflns_number 7517
_diffrn_reflns_theta_full 25.35
_diffrn_reflns_theta_max 25.35
_diffrn_reflns_theta_min 3.22
_exptl_absorpt_coefficient_mu 1.047
_exptl_absorpt_correction_T_max 1.00000
_exptl_absorpt_correction_T_min 0.99329
_exptl_absorpt_correction_type multi-scan
_exptl_absorpt_process_details
;
CrysAlis (Oxford Diffraction, 2006)
;
_exptl_crystal_colour green
_exptl_crystal_density_diffrn 1.431
_exptl_crystal_density_method 'not measured'
_exptl_crystal_description block
_exptl_crystal_F_000 1736
_exptl_crystal_size_max 0.26
_exptl_crystal_size_mid 0.24
_exptl_crystal_size_min 0.23
_refine_diff_density_max 0.965
_refine_diff_density_min -1.226
_refine_diff_density_rms 0.102
_refine_ls_extinction_method none
_refine_ls_goodness_of_fit_ref 1.148
_refine_ls_hydrogen_treatment constr
_refine_ls_matrix_type full
_refine_ls_number_parameters 321
_refine_ls_number_reflns 3545
_refine_ls_number_restraints 462
_refine_ls_restrained_S_all 1.148
_refine_ls_R_factor_all 0.0761
_refine_ls_R_factor_gt 0.0607
_refine_ls_shift/su_max 0.001
_refine_ls_shift/su_mean 0.000
_refine_ls_structure_factor_coef Fsqd
_refine_ls_weighting_details 'calc w=1/[\s^2^(Fo^2^)+(0.1100P)^2^+3.1982P] where P=(Fo^2^+2Fc^2^)/3'
_refine_ls_weighting_scheme calc
_refine_ls_wR_factor_gt 0.1770
_refine_ls_wR_factor_ref 0.1836
_reflns_number_gt 2640
_reflns_number_total 3545
_reflns_threshold_expression >2\s(I)
_cod_data_source_file c1ce05877k.txt
_cod_data_source_block compound-5
_cod_original_cell_volume 3870.72(19)
_cod_original_sg_symbol_H-M c2/m
_cod_database_code 7207055

loop_
_symmetry_equiv_pos_as_xyz
'x, y, z'
'-x, y, -z'
'x+1/2, y+1/2, z'
'-x+1/2, y+1/2, -z'
'-x, -y, -z'
'x, -y, z'
'-x+1/2, -y+1/2, -z'
'x+1/2, -y+1/2, z'

loop_
_atom_site_label
_atom_site_type_symbol
_atom_site_fract_x
_atom_site_fract_y
_atom_site_fract_z
_atom_site_U_iso_or_equiv
_atom_site_adp_type
_atom_site_occupancy
_atom_site_symmetry_multiplicity
_atom_site_calc_flag
_atom_site_refinement_flags
Ni1 Ni 0.7500 0.7500 0.5000 0.0318(3) Uani 1 2 d S
Ni2 Ni 1.01481(6) 1.0000 0.91185(5) 0.0275(3) Uani 1 2 d S
O2 O 0.6083(3) 0.71337(19) 0.6448(3) 0.0566(10) Uani 1 1 d .
O5 O 0.5956(3) 0.78519(19) 0.9826(3) 0.0552(10) Uani 1 1 d .
O3 O 0.8984(3) 0.93611(19) 0.8691(3) 0.0605(11) Uani 1 1 d .
C5 C 0.6471(4) 0.7995(2) 0.9185(3) 0.0406(8) Uani 1 1 d U
O4 O 0.8757(3) 0.93652(16) 1.0151(3) 0.0499(9) Uani 1 1 d .
C8 C 0.7603(4) 0.8368(2) 0.8022(4) 0.0418(8) Uani 1 1 d U
H8 H 0.7976 0.8496 0.7623 0.050 Uiso 1 1 calc R
C4 C 0.7176(4) 0.8478(2) 0.9495(3) 0.0392(8) Uani 1 1 d U
H4 H 0.7269 0.8677 1.0096 0.047 Uiso 1 1 calc R
C3 C 0.7750(4) 0.8669(2) 0.8910(3) 0.0388(8) Uani 1 1 d U
C6 C 0.6337(4) 0.7682(2) 0.8304(4) 0.0438(9) Uani 1 1 d U
H6 H 0.5878 0.7348 0.8110 0.053 Uiso 1 1 calc R
O1 O 0.7332(4) 0.7759(2) 0.6287(3) 0.0788(15) Uani 1 1 d .
C9 C 0.5241(4) 0.7353(2) 0.9600(4) 0.0404(9) Uani 1 1 d U
H9A H 0.5635 0.6980 0.9625 0.048 Uiso 1 1 calc R
H9B H 0.4673 0.7395 0.8929 0.048 Uiso 1 1 calc R
C7 C 0.6901(4) 0.7877(2) 0.7717(4) 0.0428(8) Uani 1 1 d U
C1 C 0.6759(4) 0.7562(2) 0.6739(4) 0.0484(10) Uani 1 1 d U
C2 C 0.8550(4) 0.9173(2) 0.9278(4) 0.0394(9) Uani 1 1 d U
N1 N 0.6671(10) 0.8189(6) 0.4079(9) 0.042(3) Uani 0.50 1 d P
N1' N 0.6420(9) 0.8220(5) 0.4401(9) 0.041(2) Uani 0.50 1 d P
N2 N 0.5638(7) 0.9000(3) 0.3456(5) 0.113(3) Uani 1 1 d .
C14 C 0.5691(9) 1.0000 0.2735(8) 0.0849(17) Uani 1 2 d SU
C12' C 0.6263(13) 0.8523(7) 0.3562(13) 0.0783(17) Uani 0.50 1 d PU
C12 C 0.6577(12) 0.8734(6) 0.4366(11) 0.0778(17) Uani 0.50 1 d PU
C10 C 0.6086(13) 0.8159(7) 0.3110(11) 0.0802(18) Uani 0.50 1 d PU
C10' C 0.5665(12) 0.8450(6) 0.4786(11) 0.0751(16) Uani 0.50 1 d PU
C11 C 0.5600(13) 0.8699(7) 0.2755(12) 0.0828(17) Uani 0.50 1 d PU
C11' C 0.5067(12) 0.8912(6) 0.4132(11) 0.0783(17) Uani 0.50 1 d PU
C13 C 0.5528(12) 0.9655(6) 0.3568(11) 0.0811(17) Uani 0.50 1 d PU
C13' C 0.5071(13) 0.9342(6) 0.2529(11) 0.0811(17) Uani 0.50 1 d PU
O1W O 0.6139(3) 0.69102(15) 0.4628(2) 0.0424(8) Uani 1 1 d .
O2W O 0.5000 0.9136(4) 0.0000 0.138(4) Uani 1 2 d S
O3W O 0.6515(8) 1.0000 0.0125(16) 0.215(8) Uani 1 2 d S
O6 O 1.0493(5) 1.0000 0.7880(5) 0.0669(14) Uani 1 2 d SU
C16 C 1.0749(8) 1.0000 0.6468(7) 0.0294(17) Uani 0.60 2 d SPU
C16' C 1.0923(17) 0.9615(10) 0.6653(16) 0.033(2) Uani 0.20 1 d PU
C15 C 1.0728(18) 1.0640(11) 0.7529(17) 0.032(2) Uani 0.20 1 d PU
C15' C 1.0556(12) 1.0351(8) 0.7300(11) 0.031(2) Uani 0.30 1 d PU
O5W O 0.8120(15) 0.9223(7) 0.6017(16) 0.164(7) Uani 0.50 1 d P
O4W O 0.7281(11) 0.9720(6) 0.6485(10) 0.135(6) Uani 0.50 1 d P

loop_
_atom_site_aniso_label
_atom_site_aniso_U_11
_atom_site_aniso_U_22
_atom_site_aniso_U_33
_atom_site_aniso_U_23
_atom_site_aniso_U_13
_atom_site_aniso_U_12
Ni1 0.0316(5) 0.0414(5) 0.0287(4) -0.0046(3) 0.0185(3) -0.0028(3)
Ni2 0.0238(4) 0.0369(5) 0.0248(4) 0.000 0.0125(3) 0.000
O2 0.058(2) 0.079(3) 0.0411(19) -0.0229(18) 0.0290(17) -0.032(2)
O5 0.053(2) 0.084(3) 0.0455(19) -0.0277(19) 0.0383(17) -0.0300(19)
O3 0.054(2) 0.080(3) 0.056(2) -0.025(2) 0.0309(18) -0.037(2)
C5 0.0333(15) 0.0588(17) 0.0377(15) -0.0157(15) 0.0226(13) -0.0129(14)
O4 0.055(2) 0.052(2) 0.0418(19) -0.0155(16) 0.0172(16) -0.0213(17)
C8 0.0348(16) 0.0588(18) 0.0394(16) -0.0130(15) 0.0227(14) -0.0134(15)
C4 0.0326(15) 0.0543(18) 0.0364(16) -0.0154(15) 0.0194(13) -0.0091(15)
C3 0.0313(15) 0.0545(18) 0.0364(16) -0.0120(15) 0.0193(13) -0.0114(15)
C6 0.0372(16) 0.0610(18) 0.0409(16) -0.0162(16) 0.0235(14) -0.0180(15)
O1 0.086(3) 0.122(4) 0.058(2) -0.053(3) 0.060(2) -0.064(3)
C9 0.0344(19) 0.057(2) 0.0381(19) -0.0074(18) 0.0229(16) -0.0085(18)
C7 0.0362(16) 0.0615(18) 0.0387(16) -0.0165(15) 0.0234(14) -0.0155(15)
C1 0.0448(18) 0.0649(19) 0.0428(17) -0.0168(16) 0.0246(15) -0.0174(17)
C2 0.0298(16) 0.0502(19) 0.0417(18) -0.0097(17) 0.0175(15) -0.0079(16)
N1 0.036(6) 0.053(6) 0.046(6) -0.019(5) 0.024(4) -0.006(5)
N1' 0.034(6) 0.035(5) 0.056(7) -0.004(5) 0.021(5) 0.005(4)
N2 0.190(8) 0.064(4) 0.074(4) 0.019(3) 0.039(5) 0.063(5)
C14 0.093(3) 0.068(3) 0.076(3) 0.000 0.013(3) 0.000
C12' 0.084(3) 0.064(3) 0.072(3) -0.002(2) 0.014(3) 0.004(2)
C12 0.084(3) 0.065(3) 0.071(3) -0.002(2) 0.015(3) 0.005(2)
C10 0.086(3) 0.065(3) 0.072(3) -0.004(2) 0.011(3) 0.007(2)
C10' 0.080(3) 0.065(3) 0.070(3) -0.004(2) 0.017(3) 0.003(2)
C11 0.089(3) 0.066(3) 0.074(3) -0.003(2) 0.010(3) 0.004(2)
C11' 0.085(3) 0.065(3) 0.073(3) -0.003(2) 0.016(3) 0.004(2)
C13 0.088(3) 0.066(3) 0.075(3) -0.002(2) 0.014(3) 0.005(2)
C13' 0.088(3) 0.065(3) 0.074(3) -0.002(2) 0.012(3) 0.004(2)
O1W 0.0385(18) 0.054(2) 0.0385(17) -0.0112(15) 0.0191(14) -0.0090(15)
O2W 0.152(8) 0.083(5) 0.230(12) 0.000 0.130(9) 0.000
O3W 0.079(6) 0.134(9) 0.46(3) 0.000 0.132(11) 0.000
O6 0.0662(17) 0.0702(17) 0.0653(17) 0.000 0.0263(10) 0.000
C16 0.0306(18) 0.0308(19) 0.0287(18) 0.000 0.0134(11) 0.000
C16' 0.033(2) 0.034(2) 0.032(2) 0.0001(10) 0.0136(11) 0.0002(10)
C15 0.032(2) 0.032(2) 0.031(2) 0.0004(10) 0.0130(11) -0.0006(10)
C15' 0.036(3) 0.036(3) 0.029(3) 0.009(3) 0.021(3) -0.002(3)
O5W 0.193(16) 0.098(9) 0.25(2) -0.047(11) 0.139(16) -0.016(10)
O4W 0.110(9) 0.134(11) 0.120(10) 0.036(8) -0.002(7) -0.041(7)

loop_
_atom_type_symbol
_atom_type_description
_atom_type_scat_dispersion_real
_atom_type_scat_dispersion_imag
_atom_type_scat_source
C C 0.0033 0.0016 'International Tables Vol C Tables 4.2.6.8 and 6.1.1.4'
H H 0.0000 0.0000 'International Tables Vol C Tables 4.2.6.8 and 6.1.1.4'
N N 0.0061 0.0033 'International Tables Vol C Tables 4.2.6.8 and 6.1.1.4'
O O 0.0106 0.0060 'International Tables Vol C Tables 4.2.6.8 and 6.1.1.4'
Ni Ni 0.3393 1.1124 'International Tables Vol C Tables 4.2.6.8 and 6.1.1.4'

loop_
_geom_angle_atom_site_label_1
_geom_angle_atom_site_label_2
_geom_angle_atom_site_label_3
_geom_angle
_geom_angle_site_symmetry_1
_geom_angle_site_symmetry_3
O1 Ni1 O1 180.00(7) . 7_666
O1 Ni1 N1 98.9(3) . .
O1 Ni1 N1 81.1(3) 7_666 .
O1 Ni1 N1 81.1(3) . 7_666
O1 Ni1 N1 98.9(3) 7_666 7_666
N1 Ni1 N1 180.000(3) . 7_666
O1 Ni1 N1' 81.8(4) . .
O1 Ni1 N1' 98.2(4) 7_666 .
N1 Ni1 N1' 18.5(3) . .
N1 Ni1 N1' 161.5(3) 7_666 .
O1 Ni1 N1' 98.2(4) . 7_666
O1 Ni1 N1' 81.8(4) 7_666 7_666
N1 Ni1 N1' 161.5(3) . 7_666
N1 Ni1 N1' 18.5(3) 7_666 7_666
N1' Ni1 N1' 180.000(3) . 7_666
O1 Ni1 O1W 88.80(14) . 7_666
O1 Ni1 O1W 91.20(14) 7_666 7_666
N1 Ni1 O1W 84.2(3) . 7_666
N1 Ni1 O1W 95.8(3) 7_666 7_666
N1' Ni1 O1W 91.1(3) . 7_666
N1' Ni1 O1W 88.9(3) 7_666 7_666
O1 Ni1 O1W 91.20(14) . .
O1 Ni1 O1W 88.80(14) 7_666 .
N1 Ni1 O1W 95.8(3) . .
N1 Ni1 O1W 84.2(3) 7_666 .
N1' Ni1 O1W 88.9(3) . .
N1' Ni1 O1W 91.1(3) 7_666 .
O1W Ni1 O1W 180.0 7_666 .
O6 Ni2 O4 95.39(16) . 5_777
O6 Ni2 O4 95.39(16) . 2_757
O4 Ni2 O4 89.1(2) 5_777 2_757
O6 Ni2 O3 98.22(16) . .
O4 Ni2 O3 166.37(15) 5_777 .
O4 Ni2 O3 89.15(18) 2_757 .
O6 Ni2 O3 98.22(16) . 6_575
O4 Ni2 O3 89.15(17) 5_777 6_575
O4 Ni2 O3 166.37(15) 2_757 6_575
O3 Ni2 O3 89.4(3) . 6_575
O6 Ni2 Ni2 175.48(18) . 5_777
O4 Ni2 Ni2 81.41(11) 5_777 5_777
O4 Ni2 Ni2 81.41(11) 2_757 5_777
O3 Ni2 Ni2 84.97(11) . 5_777
O3 Ni2 Ni2 84.97(11) 6_575 5_777
C5 O5 C9 119.4(3) . .
C2 O3 Ni2 121.8(3) . .
O5 C5 C4 114.6(4) . .
O5 C5 C6 124.4(4) . .
C4 C5 C6 121.0(4) . .
C2 O4 Ni2 126.8(3) . 5_777
C3 C8 C7 120.5(4) . .
C3 C8 H8 119.8 . .
C7 C8 H8 119.8 . .
C5 C4 C3 120.3(4) . .
C5 C4 H4 119.9 . .
C3 C4 H4 119.9 . .
C8 C3 C4 119.1(4) . .
C8 C3 C2 121.0(4) . .
C4 C3 C2 119.8(4) . .
C5 C6 C7 118.7(4) . .
C5 C6 H6 120.7 . .
C7 C6 H6 120.7 . .
C1 O1 Ni1 132.4(3) . .
O5 C9 C9 105.7(3) . 2_657
O5 C9 H9A 110.6 . .
C9 C9 H9A 110.6 2_657 .
O5 C9 H9B 110.6 . .
C9 C9 H9B 110.6 2_657 .
H9A C9 H9B 108.7 . .
C8 C7 C6 120.5(4) . .
C8 C7 C1 118.8(4) . .
C6 C7 C1 120.7(4) . .
O1 C1 O2 126.1(5) . .
O1 C1 C7 115.7(4) . .
O2 C1 C7 118.2(5) . .
O4 C2 O3 125.0(4) . .
O4 C2 C3 117.6(4) . .
O3 C2 C3 117.5(4) . .
N1' N1 C12' 99(2) . .
N1' N1 C12 63.4(18) . .
C12' N1 C12 58.3(12) . .
N1' N1 C10 119(2) . .
C12' N1 C10 49.1(10) . .
C12 N1 C10 107.1(13) . .
N1' N1 Ni1 85.4(19) . .
C12' N1 Ni1 175.3(13) . .
C12 N1 Ni1 125.8(10) . .
C10 N1 Ni1 127.0(10) . .
N1 N1' C12 86(2) . .
N1 N1' C12' 51.1(19) . .
C12 N1' C12' 55.3(10) . .
N1 N1' C10' 157(2) . .
C12 N1' C10' 80.2(12) . .
C12' N1' C10' 106.3(12) . .
N1 N1' C10 41.2(17) . .
C12 N1' C10 90.4(12) . .
C12' N1' C10 35.3(8) . .
C10' N1' C10 120.9(11) . .
N1 N1' Ni1 76.1(18) . .
C12 N1' Ni1 131.0(11) . .
C12' N1' Ni1 127.1(11) . .
C10' N1' Ni1 126.4(10) . .
C10 N1' Ni1 103.4(7) . .
C11 N2 C12' 57.9(10) . .
C11 N2 C11' 128.5(13) . .
C12' N2 C11' 106.5(10) . .
C11 N2 C13' 71.7(9) . .
C12' N2 C13' 127.2(11) . .
C11' N2 C13' 116.9(11) . .
C11 N2 C13 132.1(11) . .
C12' N2 C13 149.6(12) . .
C11' N2 C13 87.7(10) . .
C13' N2 C13 63.2(8) . .
C11 N2 C12 104.9(10) . .
C12' N2 C12 47.2(8) . .
C11' N2 C12 81.3(9) . .
C13' N2 C12 159.7(12) . .
C13 N2 C12 111.6(9) . .
C13 C14 C13 61.3(12) 6_575 .
C13 C14 C13' 112.2(11) 6_575 .
C13 C14 C13' 58.3(8) . .
C13 C14 C13' 58.3(8) 6_575 6_575
C13 C14 C13' 112.2(11) . 6_575
C13' C14 C13' 124.8(13) . 6_575
C10 C12' N1 79.4(16) . .
C10 C12' C12 150(2) . .
N1 C12' C12 72.0(14) . .
C10 C12' C11 75.0(15) . .
N1 C12' C11 153.3(18) . .
C12 C12' C11 131.7(19) . .
C10 C12' N2 126.1(17) . .
N1 C12' N2 142.0(18) . .
C12 C12' N2 76.3(13) . .
C11 C12' N2 55.7(11) . .
C10 C12' N1' 95.4(16) . .
N1 C12' N1' 30.0(8) . .
C12 C12' N1' 55.5(11) . .
C11 C12' N1' 146.1(18) . .
N2 C12' N1' 112.8(14) . .
C12' C12 N1' 69.2(13) . .
C12' C12 N1 49.7(10) . .
N1' C12 N1 30.9(6) . .
C12' C12 N2 56.5(11) . .
N1' C12 N2 108.2(12) . .
N1 C12 N2 103.6(11) . .
C12' C12 C10' 99.7(14) . .
N1' C12 C10' 56.5(10) . .
N1 C12 C10' 86.3(11) . .
N2 C12 C10' 89.0(10) . .
C12' C12 C11' 87.4(13) . .
N1' C12 C11' 90.9(12) . .
N1 C12 C11' 110.6(12) . .
N2 C12 C11' 47.5(7) . .
C10' C12 C11' 45.1(8) . .
C12' C10 N1 51.5(12) . .
C12' C10 C11 59.6(13) . .
N1 C10 C11 110.8(14) . .
C12' C10 N1' 49.4(13) . .
N1 C10 N1' 19.7(6) . .
C11 C10 N1' 102.7(12) . .
C11' C10' N1' 108.0(14) . .
C11' C10' C12 77.9(11) . .
N1' C10' C12 43.3(8) . .
N2 C11 C12' 66.4(12) . .
N2 C11 C10 108.6(13) . .
C12' C11 C10 45.3(10) . .
N2 C11 C13' 62.2(9) . .
C12' C11 C13' 126.3(15) . .
C10 C11 C13' 170.8(16) . .
C10' C11' N2 103.4(12) . .
C10' C11' C12 57.0(9) . .
N2 C11' C12 51.2(7) . .
C10' C11' C13 132.3(12) . .
N2 C11' C13 46.6(7) . .
C12 C11' C13 77.5(9) . .
N2 C13 C14 111.4(11) . .
N2 C13 C13 170.0(8) . 6_575
C14 C13 C13 59.3(6) . 6_575
N2 C13 C13' 57.9(8) . .
C14 C13 C13' 65.6(9) . .
C13 C13 C13' 116.8(7) 6_575 .
N2 C13 C11' 45.7(7) . .
C14 C13 C11' 152.5(10) . .
C13 C13 C11' 144.3(6) 6_575 .
C13' C13 C11' 87.1(10) . .
N2 C13' C13 58.9(8) . .
N2 C13' C11 46.1(7) . .
C13 C13' C11 103.4(11) . .
N2 C13' C14 104.4(9) . .
C13 C13' C14 56.1(8) . .
C11 C13' C14 127.9(12) . .
C15' O6 C15' 84.0(18) . 6_575
C15' O6 C15 107.4(14) . 6_575
C15' O6 C15 25.0(10) 6_575 6_575
C15' O6 C15 25.0(10) . .
C15' O6 C15 107.4(14) 6_575 .
C15 O6 C15 128.4(18) 6_575 .
C15' O6 Ni2 137.5(9) . .
C15' O6 Ni2 137.5(9) 6_575 .
C15 O6 Ni2 115.1(9) 6_575 .
C15 O6 Ni2 115.1(9) . .
C16' C16 C16' 144(3) 6_575 .
C16' C16 C15' 110.9(18) 6_575 6_575
C16' C16 C15' 52.1(16) . 6_575
C16' C16 C15' 52.1(17) 6_575 .
C16' C16 C15' 110.9(18) . .
C15' C16 C15' 61.4(12) 6_575 .
C16 C16' C15' 92(2) . 6_575
C16 C16' C15 120(2) . 6_575
C15' C16' C15 28.5(11) 6_575 6_575
C16 C16' C16' 18.0(15) . 6_575
C15' C16' C16' 86.4(13) 6_575 6_575
C15 C16' C16' 112.4(13) 6_575 6_575
C16 C16' C15' 44.6(14) . .
C15' C16' C15' 50.0(14) 6_575 .
C15 C16' C15' 76.7(14) 6_575 .
C16' C16' C15' 36.3(7) 6_575 .
C15' C15 C16' 53(2) . 6_575
C15' C15 O6 43.2(19) . .
C16' C15 O6 92.6(17) 6_575 .
C15 C15' O6 112(3) . .
C15 C15' C16' 98(3) . 6_575
O6 C15' C16' 138.8(19) . 6_575
C15 C15' C16 134(3) . .
O6 C15' C16 107.1(13) . .
C16' C15' C16 36.1(12) 6_575 .
C15 C15' C15' 154(2) . 6_575
O6 C15' C15' 48.0(9) . 6_575
C16' C15' C15' 93.6(13) 6_575 6_575
C16 C15' C15' 59.3(6) . 6_575
C15 C15' C16' 147(3) . .
O6 C15' C16' 83.2(12) . .
C16' C15' C16' 57.3(17) 6_575 .
C16 C15' C16' 24.5(7) . .
C15' C15' C16' 36.3(7) 6_575 .

loop_
_geom_bond_atom_site_label_1
_geom_bond_atom_site_label_2
_geom_bond_distance
_geom_bond_site_symmetry_2
Ni1 O1 2.016(3) .
Ni1 O1 2.016(3) 7_666
Ni1 N1 2.037(14) .
Ni1 N1 2.037(14) 7_666
Ni1 N1' 2.093(11) .
Ni1 N1' 2.093(11) 7_666
Ni1 O1W 2.125(3) 7_666
Ni1 O1W 2.125(3) .
Ni2 O6 1.989(6) .
Ni2 O4 2.002(3) 5_777
Ni2 O4 2.002(3) 2_757
Ni2 O3 2.009(3) .
Ni2 O3 2.009(3) 6_575
Ni2 Ni2 2.6910(14) 5_777
O2 C1 1.262(6) .
O5 C5 1.373(6) .
O5 C9 1.411(6) .
O3 C2 1.255(6) .
C5 C4 1.376(7) .
C5 C6 1.385(7) .
O4 C2 1.243(6) .
O4 Ni2 2.002(3) 5_777
C8 C3 1.378(6) .
C8 C7 1.389(7) .
C8 H8 0.9300 .
C4 C3 1.394(6) .
C4 H4 0.9300 .
C3 C2 1.490(7) .
C6 C7 1.390(7) .
C6 H6 0.9300 .
O1 C1 1.249(7) .
C9 C9 1.508(9) 2_657
C9 H9A 0.9700 .
C9 H9B 0.9700 .
C7 C1 1.506(7) .
N1 N1' 0.667(10) .
N1 C12' 1.037(18) .
N1 C12 1.295(18) .
N1 C10 1.302(19) .
N1' C12 1.161(18) .
N1' C12' 1.32(2) .
N1' C10' 1.411(19) .
N1' C10 1.728(19) .
N2 C11 1.186(16) .
N2 C12' 1.315(18) .
N2 C11' 1.450(18) .
N2 C13' 1.457(15) .
N2 C13 1.472(16) .
N2 C12 1.532(15) .
C14 C13 1.497(19) 6_575
C14 C13 1.497(19) .
C14 C13' 1.643(15) .
C14 C13' 1.643(15) 6_575
C12' C10 1.002(17) .
C12' C12 1.158(19) .
C12' C11 1.22(2) .
C12 C10' 1.67(2) .
C12 C11' 1.94(2) .
C10 C11 1.36(2) .
C10' C11' 1.407(19) .
C11 C13' 1.56(2) .
C11' C13 2.02(2) .
C13 C13 1.53(3) 6_575
C13 C13' 1.54(2) .
O6 C15' 1.160(14) .
O6 C15' 1.160(14) 6_575
O6 C15 1.57(2) 6_575
O6 C15 1.57(2) .
C16 C16' 0.90(2) 6_575
C16 C16' 0.90(2) .
C16 C15' 1.520(18) 6_575
C16 C15' 1.520(18) .
C16' C15' 1.20(3) 6_575
C16' C15 1.48(3) 6_575
C16' C16' 1.70(4) 6_575
C16' C15' 2.02(3) .
C15 C15' 0.71(2) .
C15 C16' 1.48(3) 6_575
C15' C16' 1.20(3) 6_575
C15' C15' 1.55(3) 6_575
O4W O4W 1.24(3) 6_575

loop_
_geom_torsion_atom_site_label_1
_geom_torsion_atom_site_label_2
_geom_torsion_atom_site_label_3
_geom_torsion_atom_site_label_4
_geom_torsion
_geom_torsion_site_symmetry_1
_geom_torsion_site_symmetry_4
O6 Ni2 O3 C2 175.5(4) . .
O4 Ni2 O3 C2 -2.3(10) 5_777 .
O4 Ni2 O3 C2 80.2(4) 2_757 .
O3 Ni2 O3 C2 -86.2(4) 6_575 .
Ni2 Ni2 O3 C2 -1.2(4) 5_777 .
C9 O5 C5 C4 -178.0(5) . .
C9 O5 C5 C6 0.4(8) . .
O5 C5 C4 C3 -180.0(5) . .
C6 C5 C4 C3 1.5(8) . .
C7 C8 C3 C4 -0.8(8) . .
C7 C8 C3 C2 176.3(5) . .
C5 C4 C3 C8 0.0(7) . .
C5 C4 C3 C2 -177.1(5) . .
O5 C5 C6 C7 179.5(5) . .
C4 C5 C6 C7 -2.1(8) . .
O1 Ni1 O1 C1 -34(100) 7_666 .
N1 Ni1 O1 C1 106.2(7) . .
N1 Ni1 O1 C1 -73.8(7) 7_666 .
N1' Ni1 O1 C1 98.9(7) . .
N1' Ni1 O1 C1 -81.1(7) 7_666 .
O1W Ni1 O1 C1 -169.8(7) 7_666 .
O1W Ni1 O1 C1 10.2(7) . .
C5 O5 C9 C9 -175.8(4) . 2_657
C3 C8 C7 C6 0.1(8) . .
C3 C8 C7 C1 179.8(5) . .
C5 C6 C7 C8 1.4(8) . .
C5 C6 C7 C1 -178.3(5) . .
Ni1 O1 C1 O2 -2.2(11) . .
Ni1 O1 C1 C7 178.1(4) . .
C8 C7 C1 O1 2.8(8) . .
C6 C7 C1 O1 -177.5(6) . .
C8 C7 C1 O2 -176.9(5) . .
C6 C7 C1 O2 2.8(8) . .
Ni2 O4 C2 O3 -1.9(8) 5_777 .
Ni2 O4 C2 C3 176.2(3) 5_777 .
Ni2 O3 C2 O4 2.2(8) . .
Ni2 O3 C2 C3 -175.9(3) . .
C8 C3 C2 O4 -169.8(5) . .
C4 C3 C2 O4 7.2(7) . .
C8 C3 C2 O3 8.4(7) . .
C4 C3 C2 O3 -174.5(5) . .
O1 Ni1 N1 N1' -23.3(18) . .
O1 Ni1 N1 N1' 156.7(18) 7_666 .
N1 Ni1 N1 N1' 165(100) 7_666 .
N1' Ni1 N1 N1' 180.000(9) 7_666 .
O1W Ni1 N1 N1' -111.2(18) 7_666 .
O1W Ni1 N1 N1' 68.8(18) . .
O1 Ni1 N1 C12' 180(100) . .
O1 Ni1 N1 C12' 0(17) 7_666 .
N1 Ni1 N1 C12' 8(100) 7_666 .
N1' Ni1 N1 C12' -157(18) . .
N1' Ni1 N1 C12' 23(18) 7_666 .
O1W Ni1 N1 C12' 92(17) 7_666 .
O1W Ni1 N1 C12' -88(17) . .
O1 Ni1 N1 C12 28.9(13) . .
O1 Ni1 N1 C12 -151.1(13) 7_666 .
N1 Ni1 N1 C12 -143(100) 7_666 .
N1' Ni1 N1 C12 52.3(17) . .
N1' Ni1 N1 C12 -127.7(17) 7_666 .
O1W Ni1 N1 C12 -58.9(13) 7_666 .
O1W Ni1 N1 C12 121.1(13) . .
O1 Ni1 N1 C10 -146.7(13) . .
O1 Ni1 N1 C10 33.3(13) 7_666 .
N1 Ni1 N1 C10 41(100) 7_666 .
N1' Ni1 N1 C10 -123(3) . .
N1' Ni1 N1 C10 57(3) 7_666 .
O1W Ni1 N1 C10 125.4(13) 7_666 .
O1W Ni1 N1 C10 -54.6(13) . .
C12' N1 N1' C12 -47.7(16) . .
C10 N1 N1' C12 -96(2) . .
Ni1 N1 N1' C12 134.2(9) . .
C12 N1 N1' C12' 47.7(16) . .
C10 N1 N1' C12' -47.9(16) . .
Ni1 N1 N1' C12' -178.1(14) . .
C12' N1 N1' C10' 3(7) . .
C12 N1 N1' C10' 51(5) . .
C10 N1 N1' C10' -44(7) . .
Ni1 N1 N1' C10' -175(5) . .
C12' N1 N1' C10 47.9(16) . .
C12 N1 N1' C10 96(2) . .
Ni1 N1 N1' C10 -130.3(19) . .
C12' N1 N1' Ni1 178.1(14) . .
C12 N1 N1' Ni1 -134.2(8) . .
C10 N1 N1' Ni1 130.3(19) . .
O1 Ni1 N1' N1 156.7(18) . .
O1 Ni1 N1' N1 -23.3(18) 7_666 .
N1 Ni1 N1' N1 180.000(9) 7_666 .
N1' Ni1 N1' N1 0(100) 7_666 .
O1W Ni1 N1' N1 68.1(18) 7_666 .
O1W Ni1 N1' N1 -111.9(18) . .
O1 Ni1 N1' C12 85.3(16) . .
O1 Ni1 N1' C12 -94.7(16) 7_666 .
N1 Ni1 N1' C12 -71(2) . .
N1 Ni1 N1' C12 109(2) 7_666 .
N1' Ni1 N1' C12 0(100) 7_666 .
O1W Ni1 N1' C12 -3.3(16) 7_666 .
O1W Ni1 N1' C12 176.7(16) . .
O1 Ni1 N1' C12' 158.6(12) . .
O1 Ni1 N1' C12' -21.4(12) 7_666 .
N1 Ni1 N1' C12' 1.8(14) . .
N1 Ni1 N1' C12' -178.2(14) 7_666 .
N1' Ni1 N1' C12' 0(100) 7_666 .
O1W Ni1 N1' C12' 69.9(12) 7_666 .
O1W Ni1 N1' C12' -110.1(12) . .
O1 Ni1 N1' C10' -25.8(10) . .
O1 Ni1 N1' C10' 154.2(10) 7_666 .
N1 Ni1 N1' C10' 177(3) . .
N1 Ni1 N1' C10' -3(3) 7_666 .
N1' Ni1 N1' C10' 0(100) 7_666 .
O1W Ni1 N1' C10' -114.5(11) 7_666 .
O1W Ni1 N1' C10' 65.5(11) . .
O1 Ni1 N1' C10 -172.2(8) . .
O1 Ni1 N1' C10 7.8(8) 7_666 .
N1 Ni1 N1' C10 31.1(16) . .
N1 Ni1 N1' C10 -148.9(16) 7_666 .
N1' Ni1 N1' C10 0(100) 7_666 .
O1W Ni1 N1' C10 99.2(7) 7_666 .
O1W Ni1 N1' C10 -80.8(7) . .
N1' N1 C12' C10 -121(2) . .
C12 N1 C12' C10 -172(2) . .
Ni1 N1 C12' C10 35(17) . .
N1' N1 C12' C12 51(2) . .
C10 N1 C12' C12 172(2) . .
Ni1 N1 C12' C12 -153(17) . .
N1' N1 C12' C11 -105(5) . .
C12 N1 C12' C11 -156(5) . .
C10 N1 C12' C11 16(4) . .
Ni1 N1 C12' C11 52(20) . .
N1' N1 C12' N2 16(4) . .
C12 N1 C12' N2 -35(2) . .
C10 N1 C12' N2 137(3) . .
Ni1 N1 C12' N2 173(15) . .
C12 N1 C12' N1' -51(2) . .
C10 N1 C12' N1' 121(2) . .
Ni1 N1 C12' N1' 156(18) . .
C11 N2 C12' C10 -28(2) . .
C11' N2 C12' C10 98(2) . .
C13' N2 C12' C10 -47(3) . .
C13 N2 C12' C10 -148(2) . .
C12 N2 C12' C10 158(3) . .
C11 N2 C12' N1 -152(3) . .
C11' N2 C12' N1 -27(3) . .
C13' N2 C12' N1 -172(2) . .
C13 N2 C12' N1 88(3) . .
C12 N2 C12' N1 34(2) . .
C11 N2 C12' C12 173.8(18) . .
C11' N2 C12' C12 -60.7(13) . .
C13' N2 C12' C12 154.4(15) . .
C13 N2 C12' C12 54(3) . .
C11' N2 C12' C11 125.5(14) . .
C13' N2 C12' C11 -19.4(17) . .
C13 N2 C12' C11 -120(2) . .
C12 N2 C12' C11 -173.8(18) . .
C11 N2 C12' N1' -143.5(18) . .
C11' N2 C12' N1' -18.0(16) . .
C13' N2 C12' N1' -162.9(12) . .
C13 N2 C12' N1' 97(2) . .
C12 N2 C12' N1' 42.7(13) . .
N1 N1' C12' C10 58(2) . .
C12 N1' C12' C10 174(2) . .
C10' N1' C12' C10 -120.8(17) . .
Ni1 N1' C12' C10 55.5(19) . .
C12 N1' C12' N1 116(3) . .
C10' N1' C12' N1 -179(3) . .
C10 N1' C12' N1 -58(2) . .
Ni1 N1' C12' N1 -2.3(17) . .
N1 N1' C12' C12 -116(3) . .
C10' N1' C12' C12 65.2(14) . .
C10 N1' C12' C12 -174(2) . .
Ni1 N1' C12' C12 -118.5(15) . .
N1 N1' C12' C11 129(4) . .
C12 N1' C12' C11 -115(3) . .
C10' N1' C12' C11 -50(3) . .
C10 N1' C12' C11 71(3) . .
Ni1 N1' C12' C11 126(3) . .
N1 N1' C12' N2 -169(2) . .
C12 N1' C12' N2 -53.1(14) . .
C10' N1' C12' N2 12.1(16) . .
C10 N1' C12' N2 133(2) . .
Ni1 N1' C12' N2 -171.6(9) . .
C10 C12' C12 N1' -12(4) . .
N1 C12' C12 N1' -28.1(10) . .
C11 C12' C12 N1' 137(2) . .
N2 C12' C12 N1' 130.6(13) . .
C10 C12' C12 N1 16(4) . .
C11 C12' C12 N1 166(3) . .
N2 C12' C12 N1 158.8(16) . .
N1' C12' C12 N1 28.1(10) . .
C10 C12' C12 N2 -143(5) . .
N1 C12' C12 N2 -158.8(16) . .
C11 C12' C12 N2 7(2) . .
N1' C12' C12 N2 -130.6(13) . .
C10 C12' C12 C10' -61(5) . .
N1 C12' C12 C10' -76.6(13) . .
C11 C12' C12 C10' 89(2) . .
N2 C12' C12 C10' 82.2(11) . .
N1' C12' C12 C10' -48.4(10) . .
C10 C12' C12 C11' -104(4) . .
N1 C12' C12 C11' -120.1(13) . .
C11 C12' C12 C11' 45(2) . .
N2 C12' C12 C11' 38.7(8) . .
N1' C12' C12 C11' -92.0(11) . .
N1 N1' C12 C12' 44(2) . .
C10' N1' C12 C12' -117.9(13) . .
C10 N1' C12 C12' 3.5(12) . .
Ni1 N1' C12 C12' 111.7(16) . .
C12' N1' C12 N1 -44(2) . .
C10' N1' C12 N1 -162(2) . .
C10 N1' C12 N1 -41.0(17) . .
Ni1 N1' C12 N1 67.3(18) . .
N1 N1' C12 N2 86(2) . .
C12' N1' C12 N2 41.8(12) . .
C10' N1' C12 N2 -76.1(12) . .
C10 N1' C12 N2 45.2(13) . .
Ni1 N1' C12 N2 153.5(10) . .
N1 N1' C12 C10' 162(2) . .
C12' N1' C12 C10' 117.9(13) . .
C10 N1' C12 C10' 121.3(10) . .
Ni1 N1' C12 C10' -130.4(16) . .
N1 N1' C12 C11' 131.3(19) . .
C12' N1' C12 C11' 86.9(12) . .
C10' N1' C12 C11' -31.0(9) . .
C10 N1' C12 C11' 90.3(9) . .
Ni1 N1' C12 C11' -161.4(11) . .
N1' N1 C12 C12' -121(3) . .
C10 N1 C12 C12' -6.3(16) . .
Ni1 N1 C12 C12' 177.3(17) . .
C12' N1 C12 N1' 121(3) . .
C10 N1 C12 N1' 115(2) . .
Ni1 N1 C12 N1' -61.9(18) . .
N1' N1 C12 N2 -103(2) . .
C12' N1 C12 N2 18.1(14) . .
C10 N1 C12 N2 11.8(16) . .
Ni1 N1 C12 N2 -164.6(8) . .
N1' N1 C12 C10' -14.7(19) . .
C12' N1 C12 C10' 106.1(15) . .
C10 N1 C12 C10' 99.8(13) . .
Ni1 N1 C12 C10' -76.6(12) . .
N1' N1 C12 C11' -53(2) . .
C12' N1 C12 C11' 67.5(15) . .
C10 N1 C12 C11' 61.1(16) . .
Ni1 N1 C12 C11' -115.2(11) . .
C11 N2 C12 C12' -5.4(16) . .
C11' N2 C12 C12' 122.2(14) . .
C13' N2 C12 C12' -83(3) . .
C13 N2 C12 C12' -153.8(15) . .
C11 N2 C12 N1' -53.7(18) . .
C12' N2 C12 N1' -48.3(14) . .
C11' N2 C12 N1' 73.9(14) . .
C13' N2 C12 N1' -131(2) . .
C13 N2 C12 N1' 157.9(14) . .
C11 N2 C12 N1 -21.9(17) . .
C12' N2 C12 N1 -16.5(13) . .
C11' N2 C12 N1 105.7(13) . .
C13' N2 C12 N1 -99(3) . .
C13 N2 C12 N1 -170.3(13) . .
C11 N2 C12 C10' -107.8(13) . .
C12' N2 C12 C10' -102.4(14) . .
C11' N2 C12 C10' 19.8(9) . .
C13' N2 C12 C10' 175(2) . .
C13 N2 C12 C10' 103.8(11) . .
C11 N2 C12 C11' -127.6(13) . .
C12' N2 C12 C11' -122.2(14) . .
C13' N2 C12 C11' 155(3) . .
C13 N2 C12 C11' 84.0(11) . .
C12 C12' C10 N1 -16(4) . .
C11 C12' C10 N1 -172.4(19) . .
N2 C12' C10 N1 -149(3) . .
N1' C12' C10 N1 -25.5(9) . .
N1 C12' C10 C11 172.4(19) . .
C12 C12' C10 C11 157(5) . .
N2 C12' C10 C11 23.6(19) . .
N1' C12' C10 C11 146.9(17) . .
N1 C12' C10 N1' 25.5(9) . .
C12 C12' C10 N1' 10(4) . .
C11 C12' C10 N1' -146.9(17) . .
N2 C12' C10 N1' -123(3) . .
N1' N1 C10 C12' 76(3) . .
C12 N1 C10 C12' 7.1(18) . .
Ni1 N1 C10 C12' -176.6(18) . .
N1' N1 C10 C11 69(3) . .
C12' N1 C10 C11 -7.0(17) . .
C12 N1 C10 C11 0(2) . .
Ni1 N1 C10 C11 176.5(11) . .
C12' N1 C10 N1' -76(3) . .
C12 N1 C10 N1' -69(2) . .
Ni1 N1 C10 N1' 108(3) . .
N1 N1' C10 C12' -88(3) . .
C12 N1' C10 C12' -4.9(18) . .
C10' N1' C10 C12' 73.8(19) . .
Ni1 N1' C10 C12' -137.5(17) . .
C12 N1' C10 N1 83(3) . .
C12' N1' C10 N1 88(3) . .
C10' N1' C10 N1 162(3) . .
Ni1 N1' C10 N1 -50(2) . .
N1 N1' C10 C11 -117(3) . .
C12 N1' C10 C11 -33.8(15) . .
C12' N1' C10 C11 -28.9(16) . .
C10' N1' C10 C11 45.0(17) . .
Ni1 N1' C10 C11 -166.4(11) . .
N1 N1' C10' C11' -4(6) . .
C12 N1' C10' C11' 48.4(13) . .
C12' N1' C10' C11' -0.9(15) . .
C10 N1' C10' C11' -36.2(16) . .
Ni1 N1' C10' C11' -177.2(9) . .
N1 N1' C10' C12 -52(6) . .
C12' N1' C10' C12 -49.2(10) . .
C10 N1' C10' C12 -84.5(13) . .
Ni1 N1' C10' C12 134.4(14) . .
C12' C12 C10' C11' -76.4(14) . .
N1' C12 C10' C11' -133.4(13) . .
N1 C12 C10' C11' -124.4(12) . .
N2 C12 C10' C11' -20.7(9) . .
C12' C12 C10' N1' 57.0(13) . .
N1 C12 C10' N1' 9.0(11) . .
N2 C12 C10' N1' 112.7(12) . .
C11' C12 C10' N1' 133.4(13) . .
C11' N2 C11 C12' -85.9(15) . .
C13' N2 C11 C12' 163.8(14) . .
C13 N2 C11 C12' 143.6(17) . .
C12 N2 C11 C12' 4.7(14) . .
C12' N2 C11 C10 17.1(13) . .
C11' N2 C11 C10 -68.8(19) . .
C13' N2 C11 C10 -179.1(17) . .
C13 N2 C11 C10 160.7(14) . .
C12 N2 C11 C10 21.8(18) . .
C12' N2 C11 C13' -163.8(14) . .
C11' N2 C11 C13' 110.3(14) . .
C13 N2 C11 C13' -20.2(16) . .
C12 N2 C11 C13' -159.1(12) . .
C10 C12' C11 N2 156.9(19) . .
N1 C12' C11 N2 140(5) . .
C12 C12' C11 N2 -8(2) . .
N1' C12' C11 N2 80(3) . .
N1 C12' C11 C10 -17(4) . .
C12 C12' C11 C10 -165(3) . .
N2 C12' C11 C10 -156.9(19) . .
N1' C12' C11 C10 -77(3) . .
C10 C12' C11 C13' 175(2) . .
N1 C12' C11 C13' 158(4) . .
C12 C12' C11 C13' 10(4) . .
N2 C12' C11 C13' 17.8(16) . .
N1' C12' C11 C13' 98(3) . .
C12' C10 C11 N2 -22.3(18) . .
N1 C10 C11 N2 -16(2) . .
N1' C10 C11 N2 2.8(18) . .
N1 C10 C11 C12' 6.3(16) . .
N1' C10 C11 C12' 25.1(14) . .
C12' C10 C11 C13' -27(10) . .
N1 C10 C11 C13' -21(11) . .
N1' C10 C11 C13' -2(11) . .
N1' C10' C11' N2 -9.1(14) . .
C12 C10' C11' N2 22.6(10) . .
N1' C10' C11' C12 -31.6(9) . .
N1' C10' C11' C13 -51.5(18) . .
C12 C10' C11' C13 -19.9(16) . .
C11 N2 C11' C10' 77.7(15) . .
C12' N2 C11' C10' 16.0(14) . .
C13' N2 C11' C10' 165.1(10) . .
C13 N2 C11' C10' -136.7(11) . .
C12 N2 C11' C10' -24.4(11) . .
C11 N2 C11' C12 102.1(13) . .
C12' N2 C11' C12 40.4(9) . .
C13' N2 C11' C12 -170.5(11) . .
C13 N2 C11' C12 -112.3(9) . .
C11 N2 C11' C13 -145.6(14) . .
C12' N2 C11' C13 152.7(12) . .
C13' N2 C11' C13 -58.3(9) . .
C12 N2 C11' C13 112.3(9) . .
C12' C12 C11' C10' 106.5(14) . .
N1' C12 C11' C10' 37.3(11) . .
N1 C12 C11' C10' 61.7(13) . .
N2 C12 C11' C10' 151.4(12) . .
C12' C12 C11' N2 -44.9(11) . .
N1' C12 C11' N2 -114.1(12) . .
N1 C12 C11' N2 -89.7(13) . .
C10' C12 C11' N2 -151.4(12) . .
C12' C12 C11' C13 -88.4(12) . .
N1' C12 C11' C13 -157.6(12) . .
N1 C12 C11' C13 -133.2(12) . .
N2 C12 C11' C13 -43.5(7) . .
C10' C12 C11' C13 165.1(11) . .
C11 N2 C13 C14 -18(2) . .
C12' N2 C13 C14 79(2) . .
C11' N2 C13 C14 -161.6(11) . .
C13' N2 C13 C14 -39.7(11) . .
C12 N2 C13 C14 118.7(12) . .
C11 N2 C13 C13 -39(5) . 6_575
C12' N2 C13 C13 58(5) . 6_575
C11' N2 C13 C13 177(4) . 6_575
C13' N2 C13 C13 -61(4) . 6_575
C12 N2 C13 C13 98(4) . 6_575
C11 N2 C13 C13' 21.5(18) . .
C12' N2 C13 C13' 119(2) . .
C11' N2 C13 C13' -121.9(11) . .
C12 N2 C13 C13' 158.5(13) . .
C11 N2 C13 C11' 143.4(19) . .
C12' N2 C13 C11' -120(2) . .
C13' N2 C13 C11' 121.9(11) . .
C12 N2 C13 C11' -79.7(10) . .
C13 C14 C13 N2 -175.8(7) 6_575 .
C13' C14 C13 N2 36.5(10) . .
C13' C14 C13 N2 154.7(10) 6_575 .
C13' C14 C13 C13 -147.7(8) . 6_575
C13' C14 C13 C13 -29.5(6) 6_575 6_575
C13 C14 C13 C13' 147.7(8) 6_575 .
C13' C14 C13 C13' 118.2(14) 6_575 .
C13 C14 C13 C11' 155(2) 6_575 .
C13' C14 C13 C11' 7(2) . .
C13' C14 C13 C11' 125(2) 6_575 .
C10' C11' C13 N2 64.6(16) . .
C12 C11' C13 N2 47.6(8) . .
C10' C11' C13 C14 104(3) . .
N2 C11' C13 C14 40(2) . .
C12 C11' C13 C14 87(2) . .
C10' C11' C13 C13 -114.6(15) . 6_575
N2 C11' C13 C13 -179.2(10) . 6_575
C12 C11' C13 C13 -131.6(9) . 6_575
C10' C11' C13 C13' 110.7(17) . .
N2 C11' C13 C13' 46.1(9) . .
C12 C11' C13 C13' 93.7(10) . .
C11 N2 C13' C13 -163.3(14) . .
C12' N2 C13' C13 -146.1(16) . .
C11' N2 C13' C13 72.1(12) . .
C12 N2 C13' C13 -80(3) . .
C12' N2 C13' C11 17.2(15) . .
C11' N2 C13' C11 -124.5(14) . .
C13 N2 C13' C11 163.3(14) . .
C12 N2 C13' C11 83(3) . .
C11 N2 C13' C14 -129.3(14) . .
C12' N2 C13' C14 -112.0(14) . .
C11' N2 C13' C14 106.2(12) . .
C13 N2 C13' C14 34.0(10) . .
C12 N2 C13' C14 -46(3) . .
C14 C13 C13' N2 139.2(12) . .
C13 C13 C13' N2 170.2(9) 6_575 .
C11' C13 C13' N2 -37.5(8) . .
N2 C13 C13' C11 -12.3(11) . .
C14 C13 C13' C11 126.9(13) . .
C13 C13 C13' C11 158.0(9) 6_575 .
C11' C13 C13' C11 -49.8(12) . .
N2 C13 C13' C14 -139.2(12) . .
C13 C13 C13' C14 31.0(8) 6_575 .
C11' C13 C13' C14 -176.7(10) . .
C12' C11 C13' N2 -18.5(17) . .
C10 C11 C13' N2 5(10) . .
N2 C11 C13' C13 14.6(13) . .
C12' C11 C13' C13 -4(2) . .
C10 C11 C13' C13 20(11) . .
N2 C11 C13' C14 71.8(16) . .
C12' C11 C13' C14 53(3) . .
C10 C11 C13' C14 77(11) . .
C13 C14 C13' N2 -65.7(13) 6_575 .
C13 C14 C13' N2 -35.3(10) . .
C13' C14 C13' N2 -131.7(10) 6_575 .
C13 C14 C13' C13 -30.5(9) 6_575 .
C13' C14 C13' C13 -96.5(15) 6_575 .
C13 C14 C13' C11 -110.7(16) 6_575 .
C13 C14 C13' C11 -80.2(16) . .
C13' C14 C13' C11 -176.7(10) 6_575 .
O4 Ni2 O6 C15' -53.1(13) 5_777 .
O4 Ni2 O6 C15' -142.7(13) 2_757 .
O3 Ni2 O6 C15' 127.4(13) . .
O3 Ni2 O6 C15' 36.8(13) 6_575 .
Ni2 Ni2 O6 C15' -97.9(13) 5_777 .
O4 Ni2 O6 C15' 142.7(13) 5_777 6_575
O4 Ni2 O6 C15' 53.1(13) 2_757 6_575
O3 Ni2 O6 C15' -36.8(13) . 6_575
O3 Ni2 O6 C15' -127.4(13) 6_575 6_575
Ni2 Ni2 O6 C15' 97.9(13) 5_777 6_575
O4 Ni2 O6 C15 128.7(9) 5_777 6_575
O4 Ni2 O6 C15 39.2(9) 2_757 6_575
O3 Ni2 O6 C15 -50.7(10) . 6_575
O3 Ni2 O6 C15 -141.3(9) 6_575 6_575
Ni2 Ni2 O6 C15 84.0(9) 5_777 6_575
O4 Ni2 O6 C15 -39.2(9) 5_777 .
O4 Ni2 O6 C15 -128.7(9) 2_757 .
O3 Ni2 O6 C15 141.3(9) . .
O3 Ni2 O6 C15 50.7(9) 6_575 .
Ni2 Ni2 O6 C15 -84.0(9) 5_777 .
C16' C16 C16' C15' 72(5) 6_575 6_575
C15' C16 C16' C15' 18.7(18) . 6_575
C16' C16 C16' C15 69(6) 6_575 6_575
C15' C16 C16' C15 -3.7(15) 6_575 6_575
C15' C16 C16' C15 15(3) . 6_575
C15' C16 C16' C16' -72(5) 6_575 6_575
C15' C16 C16' C16' -54(5) . 6_575
C16' C16 C16' C15' 54(5) 6_575 .
C15' C16 C16' C15' -18.7(18) 6_575 .
C15' O6 C15 C15' 21(2) 6_575 .
C15 O6 C15 C15' 37(4) 6_575 .
Ni2 O6 C15 C15' -157(2) . .
C15' O6 C15 C16' -23(2) . 6_575
C15' O6 C15 C16' -1.5(16) 6_575 6_575
C15 O6 C15 C16' 14(3) 6_575 6_575
Ni2 O6 C15 C16' 179.8(10) . 6_575
C16' C15 C15' O6 151(3) 6_575 .
O6 C15 C15' C16' -151(3) . 6_575
C16' C15 C15' C16 5(2) 6_575 .
O6 C15 C15' C16 -146(4) . .
C16' C15 C15' C15' 115(5) 6_575 6_575
O6 C15 C15' C15' -36(4) . 6_575
C16' C15 C15' C16' 39(4) 6_575 .
O6 C15 C15' C16' -112(5) . .
C15' O6 C15' C15 -160(2) 6_575 .
C15 O6 C15' C15 -151(3) 6_575 .
Ni2 O6 C15' C15 31(3) . .
C15' O6 C15' C16' -26(3) 6_575 6_575
C15 O6 C15' C16' -17(3) 6_575 6_575
C15 O6 C15' C16' 133(4) . 6_575
Ni2 O6 C15' C16' 164(2) . 6_575
C15' O6 C15' C16 -4.8(16) 6_575 .
C15 O6 C15' C16 4.1(14) 6_575 .
C15 O6 C15' C16 155(3) . .
Ni2 O6 C15' C16 -174.1(6) . .
C15 O6 C15' C15' 8.9(10) 6_575 6_575
C15 O6 C15' C15' 160(2) . 6_575
Ni2 O6 C15' C15' -169.3(17) . 6_575
C15' O6 C15' C16' -10.0(12) 6_575 .
C15 O6 C15' C16' -1.1(12) 6_575 .
C15 O6 C15' C16' 150(3) . .
Ni2 O6 C15' C16' -179.4(10) . .
C16' C16 C15' C15 -9(4) 6_575 .
C16' C16 C15' C15 134(4) . .
C15' C16 C15' C15 151(3) 6_575 .
C16' C16 C15' O6 -156(2) 6_575 .
C16' C16 C15' O6 -13(2) . .
C15' C16 C15' O6 4.1(14) 6_575 .
C16' C16 C15' C16' 143(4) . 6_575
C15' C16 C15' C16' 160.0(19) 6_575 6_575
C16' C16 C15' C15' -160.0(19) 6_575 6_575
C16' C16 C15' C15' -16.8(16) . 6_575
C16' C16 C15' C16' -143(4) 6_575 .
C15' C16 C15' C16' 16.8(16) 6_575 .
C16 C16' C15' C15 -72(5) . .
C15' C16' C15' C15 133(4) 6_575 .
C15 C16' C15' C15 121(5) 6_575 .
C16' C16' C15' C15 -47(4) 6_575 .
C16 C16' C15' O6 168(2) . .
C15' C16' C15' O6 12.6(15) 6_575 .
C15 C16' C15' O6 1.2(12) 6_575 .
C16' C16' C15' O6 -167.4(15) 6_575 .
C16 C16' C15' C16' -25(2) . 6_575
C15' C16' C15' C16' 180.000(2) 6_575 6_575
C15 C16' C15' C16' 168.6(12) 6_575 6_575
C15' C16' C15' C16 -155(2) 6_575 .
C15 C16' C15' C16 -167(2) 6_575 .
C16' C16' C15' C16 25(2) 6_575 .
C16 C16' C15' C15' 155(2) . 6_575
C15 C16' C15' C15' -11.4(12) 6_575 6_575
C16' C16' C15' C15' 180.000(18) 6_575 6_575
